data_7709678
loop_
_publ_author_name
'Saha, Suvam'
'Haridas, Anagha'
'Assanar, Faneesha'
'Bansal, Charu'
'Sudhadevi Antharjanam, P. K.'
'Ghosh, Sundargopal'

_publ_section_title
;
 Cooperative B--H activation by Cp* based \k2-N,S-chelated Ru(ii) and
 Mo(ii) complexes (Cp* = \h5-C5Me5)
;
_journal_name_full 'Dalton Transactions'
_journal_paper_doi 10.1039/D2DT00242F
_journal_year 2022
_chemical_formula_moiety 'C20 H23 N2 S4 Ta'
_chemical_formula_sum 'C20 H23 N2 S4 Ta'
_chemical_formula_weight 600.59
_space_group_crystal_system monoclinic
_space_group_IT_number 15
_space_group_name_Hall '-C 2yc'
_space_group_name_H-M_alt 'C 1 2/c 1'
_atom_sites_solution_hydrogens geom
_audit_creation_method SHELXL-2018/3
_audit_update_record
;
2021-11-09 deposited with the CCDC.	2022-02-17 downloaded from the CCDC.
;
_cell_angle_alpha 90
_cell_angle_beta 96.9960(10)
_cell_angle_gamma 90
_cell_formula_units_Z 8
_cell_length_a 14.8469(7)
_cell_length_b 9.0723(4)
_cell_length_c 32.0883(14)
_cell_measurement_reflns_used 9877
_cell_measurement_temperature 296(2)
_cell_measurement_theta_max 72.39
_cell_measurement_theta_min 5.81
_cell_volume 4290.0(3)
_computing_cell_refinement 'APEX3/SAINT (Bruker, 2016)'
_computing_data_collection 'APEX3 (Bruker, 2016)'
_computing_data_reduction 'SAINT/XPREP (Bruker, 2016)'
_computing_molecular_graphics 'ORTEP3 (Farrugia, 1997) and Mercury (Bruno et al., 2002)'
_computing_publication_material 'SHELXL-2018/3 (Sheldrick, 2018)'
_computing_structure_refinement 'SHELXL-2018/3 (Sheldrick, 2018)'
_computing_structure_solution 'SHELXT-2018/2 (Sheldrick, 2018)'
_diffrn_ambient_temperature 296(2)
_diffrn_measured_fraction_theta_full 0.997
_diffrn_measured_fraction_theta_max 0.997
_diffrn_measurement_device_type 'Bruker D8 VENTURE diffractometer with PHOTON II detector'
_diffrn_measurement_method '\w and \f scan'
_diffrn_radiation_source 'micro-focus sealed tube'
_diffrn_radiation_type CuK\a
_diffrn_radiation_wavelength 1.54178
_diffrn_reflns_av_unetI/netI 0.0864
_diffrn_reflns_Laue_measured_fraction_full 0.997
_diffrn_reflns_Laue_measured_fraction_max 0.997
_diffrn_reflns_limit_h_max 17
_diffrn_reflns_limit_h_min -16
_diffrn_reflns_limit_k_max 10
_diffrn_reflns_limit_k_min -10
_diffrn_reflns_limit_l_max 37
_diffrn_reflns_limit_l_min -37
_diffrn_reflns_number 35743
_diffrn_reflns_point_group_measured_fraction_full 0.997
_diffrn_reflns_point_group_measured_fraction_max 0.997
_diffrn_reflns_theta_full 66.466
_diffrn_reflns_theta_max 66.466
_diffrn_reflns_theta_min 2.775
_exptl_absorpt_coefficient_mu 13.154
_exptl_absorpt_correction_T_max 0.7524
_exptl_absorpt_correction_T_min 0.3571
_exptl_absorpt_correction_type multi-scan
_exptl_absorpt_process_details 'SADABS (Bruker, 2016)'
_exptl_crystal_colour orange
_exptl_crystal_density_diffrn 1.860
_exptl_crystal_description block
_exptl_crystal_F_000 2352
_exptl_crystal_size_max 0.120
_exptl_crystal_size_mid 0.100
_exptl_crystal_size_min 0.050
_refine_diff_density_max 2.706
_refine_diff_density_min -1.391
_refine_diff_density_rms 0.226
_refine_ls_extinction_method none
_refine_ls_goodness_of_fit_ref 1.045
_refine_ls_hydrogen_treatment constr
_refine_ls_matrix_type full
_refine_ls_number_parameters 245
_refine_ls_number_reflns 35743
_refine_ls_number_restraints 0
_refine_ls_restrained_S_all 1.045
_refine_ls_R_factor_all 0.0799
_refine_ls_R_factor_gt 0.0708
_refine_ls_shift/su_max 0.000
_refine_ls_shift/su_mean 0.000
_refine_ls_structure_factor_coef Fsqd
_refine_ls_weighting_details 'w=1/[\s^2^(Fo^2^)+(0.0361P)^2^+148.2489P] where P=(Fo^2^+2Fc^2^)/3'
_refine_ls_weighting_scheme calc
_refine_ls_wR_factor_gt 0.1788
_refine_ls_wR_factor_ref 0.1891
_reflns_Friedel_coverage 0.000
_reflns_number_gt 31530
_reflns_number_total 35743
_reflns_threshold_expression 'I > 2\s(I)'
_cod_data_source_file d2dt00242f2.cif
_cod_data_source_block shelx_CCDC2
_cod_original_sg_symbol_H-M 'C 2/c'
_cod_database_code 7709678
_shelx_shelxl_version_number 2018/3
_shelx_space_group_comment
;
The symmetry employed for this shelxl refinement is uniquely defined
by the following loop, which should always be used as a source of
symmetry information in preference to the above space-group names.
They are only intended as comments.
;
_shelx_estimated_absorpt_t_min 0.301
_shelx_estimated_absorpt_t_max 0.559

loop_
_space_group_symop_operation_xyz
'x, y, z'
'-x, y, -z+1/2'
'x+1/2, y+1/2, z'
'-x+1/2, y+1/2, -z+1/2'
'-x, -y, -z'
'x, -y, z-1/2'
'-x+1/2, -y+1/2, -z'
'x+1/2, -y+1/2, z-1/2'

loop_
_atom_site_label
_atom_site_type_symbol
_atom_site_fract_x
_atom_site_fract_y
_atom_site_fract_z
_atom_site_U_iso_or_equiv
_atom_site_adp_type
_atom_site_occupancy
_atom_site_site_symmetry_order
_atom_site_calc_flag
_atom_site_refinement_flags_posn
_atom_site_refinement_flags_adp
_atom_site_refinement_flags_occupancy
_atom_site_disorder_assembly
_atom_site_disorder_group
Ta1 Ta 0.38231(4) 0.34272(7) 0.37731(2) 0.0422(3) Uani 1 1 d . . . . .
S1 S 0.3263(2) 0.0753(4) 0.37681(12) 0.0544(8) Uani 1 1 d . . . . .
S2 S 0.4590(2) 0.5071(4) 0.32557(11) 0.0508(8) Uani 1 1 d . . . . .
S3 S 0.2220(2) 0.3667(5) 0.38933(13) 0.0636(10) Uani 1 1 d . . . . .
S4 S 0.2795(3) 0.5591(4) 0.37071(13) 0.0609(9) Uani 1 1 d . . . . .
N1 N 0.4627(7) 0.1715(12) 0.3446(4) 0.046(3) Uani 1 1 d . . . . .
N2 N 0.3239(8) 0.3342(12) 0.3102(4) 0.047(3) Uani 1 1 d . . . . .
C1 C 0.4943(9) 0.2503(17) 0.4342(4) 0.051(3) Uani 1 1 d . . . . .
C11 C 0.3778(9) 0.4236(14) 0.2900(4) 0.046(3) Uani 1 1 d . . . . .
C12 C 0.3636(11) 0.4400(16) 0.2466(5) 0.055(4) Uani 1 1 d . . . . .
H12 H 0.401630 0.499615 0.232898 0.066 Uiso 1 1 calc R U . . .
C16 C 0.5343(10) 0.1698(17) 0.3224(5) 0.055(4) Uani 1 1 d . . . . .
H16 H 0.565342 0.257213 0.319047 0.066 Uiso 1 1 calc R U . . .
C5 C 0.4154(9) 0.2867(18) 0.4537(4) 0.054(3) Uani 1 1 d . . . . .
C19 C 0.4436(12) -0.0871(17) 0.3319(5) 0.063(4) Uani 1 1 d . . . . .
H19 H 0.411906 -0.173688 0.335539 0.075 Uiso 1 1 calc R U . . .
C4 C 0.4050(10) 0.4406(19) 0.4514(4) 0.058(4) Uani 1 1 d . . . . .
C3 C 0.4738(10) 0.4994(17) 0.4294(4) 0.054(3) Uani 1 1 d . . . . .
C13 C 0.2925(12) 0.3668(18) 0.2243(5) 0.062(4) Uani 1 1 d . . . . .
H13 H 0.281772 0.377048 0.195324 0.074 Uiso 1 1 calc R U . . .
C15 C 0.2542(10) 0.2625(17) 0.2877(5) 0.056(3) Uani 1 1 d . . . . .
H15 H 0.217158 0.201637 0.301555 0.067 Uiso 1 1 calc R U . . .
C2 C 0.5302(9) 0.3825(17) 0.4200(5) 0.055(4) Uani 1 1 d . . . . .
C20 C 0.4182(9) 0.0442(14) 0.3490(5) 0.050(3) Uani 1 1 d . . . . .
C6 C 0.3598(14) 0.183(2) 0.4760(5) 0.082(6) Uani 1 1 d . . . . .
H6A H 0.380571 0.083994 0.472755 0.123 Uiso 1 1 calc R U . . .
H6B H 0.365714 0.207776 0.505316 0.123 Uiso 1 1 calc R U . . .
H6C H 0.297241 0.190619 0.464384 0.123 Uiso 1 1 calc R U . . .
C8 C 0.6203(10) 0.395(2) 0.4034(5) 0.076(5) Uani 1 1 d . . . . .
H8A H 0.644440 0.298498 0.399727 0.113 Uiso 1 1 calc R U . . .
H8B H 0.612437 0.445426 0.376825 0.113 Uiso 1 1 calc R U . . .
H8C H 0.661677 0.449877 0.422888 0.113 Uiso 1 1 calc R U . . .
C10 C 0.3383(13) 0.528(2) 0.4727(5) 0.078(5) Uani 1 1 d . . . . .
H10A H 0.344527 0.630981 0.466323 0.118 Uiso 1 1 calc R U . . .
H10B H 0.277845 0.496346 0.462839 0.118 Uiso 1 1 calc R U . . .
H10C H 0.349927 0.513947 0.502485 0.118 Uiso 1 1 calc R U . . .
C18 C 0.5171(11) -0.0867(19) 0.3093(5) 0.066(4) Uani 1 1 d . . . . .
H18 H 0.535600 -0.173192 0.297261 0.079 Uiso 1 1 calc R U . . .
C17 C 0.5627(11) 0.0434(17) 0.3048(5) 0.061(4) Uani 1 1 d . . . . .
H17 H 0.612539 0.045341 0.289885 0.074 Uiso 1 1 calc R U . . .
C9 C 0.4919(15) 0.661(2) 0.4238(7) 0.086(6) Uani 1 1 d . . . . .
H9A H 0.442926 0.717258 0.432500 0.129 Uiso 1 1 calc R U . . .
H9B H 0.547605 0.687316 0.440438 0.129 Uiso 1 1 calc R U . . .
H9C H 0.496736 0.680218 0.394710 0.129 Uiso 1 1 calc R U . . .
C14 C 0.2369(11) 0.2775(18) 0.2451(5) 0.063(4) Uani 1 1 d . . . . .
H14 H 0.188259 0.228325 0.230199 0.076 Uiso 1 1 calc R U . . .
C7 C 0.5387(12) 0.102(2) 0.4372(6) 0.077(5) Uani 1 1 d . . . . .
H7A H 0.498934 0.032105 0.447947 0.116 Uiso 1 1 calc R U . . .
H7B H 0.551207 0.071869 0.409855 0.116 Uiso 1 1 calc R U . . .
H7C H 0.594417 0.107803 0.455762 0.116 Uiso 1 1 calc R U . . .

loop_
_atom_site_aniso_label
_atom_site_aniso_U_11
_atom_site_aniso_U_22
_atom_site_aniso_U_33
_atom_site_aniso_U_23
_atom_site_aniso_U_13
_atom_site_aniso_U_12
Ta1 0.0408(4) 0.0452(4) 0.0411(4) 0.0010(3) 0.0062(3) 0.0018(3)
S1 0.0504(17) 0.053(2) 0.060(2) 0.0067(17) 0.0079(16) -0.0116(15)
S2 0.0597(18) 0.0415(18) 0.052(2) 0.0014(15) 0.0090(16) -0.0041(14)
S3 0.0397(16) 0.086(3) 0.067(2) 0.001(2) 0.0142(16) 0.0108(17)
S4 0.0589(19) 0.060(2) 0.063(2) -0.0033(18) 0.0056(17) 0.0160(17)
N1 0.044(5) 0.045(6) 0.047(6) 0.001(5) 0.005(5) 0.004(5)
N2 0.050(6) 0.039(6) 0.053(7) 0.004(5) 0.007(5) 0.006(5)
C1 0.049(7) 0.066(10) 0.036(7) 0.005(7) -0.005(6) 0.007(7)
C11 0.051(7) 0.039(7) 0.049(8) -0.003(6) 0.012(6) 0.011(6)
C12 0.068(9) 0.052(8) 0.047(8) 0.004(7) 0.013(7) 0.008(7)
C16 0.052(7) 0.056(9) 0.057(9) 0.005(7) 0.007(7) 0.004(7)
C5 0.050(7) 0.067(10) 0.044(8) 0.007(7) 0.001(6) -0.010(7)
C19 0.075(10) 0.042(8) 0.069(10) 0.003(8) -0.002(8) 0.000(7)
C4 0.060(8) 0.073(11) 0.039(7) -0.004(7) 0.003(6) 0.010(8)
C3 0.057(8) 0.062(9) 0.041(8) -0.003(7) -0.002(6) -0.005(7)
C13 0.079(10) 0.062(10) 0.042(8) 0.001(7) 0.001(7) 0.006(8)
C15 0.054(8) 0.058(9) 0.051(9) -0.002(7) -0.007(6) -0.002(7)
C2 0.047(7) 0.065(10) 0.050(8) 0.001(7) 0.003(6) -0.005(7)
C20 0.048(7) 0.039(7) 0.059(9) 0.002(6) -0.003(6) -0.002(6)
C6 0.088(12) 0.110(16) 0.051(10) 0.018(10) 0.018(9) -0.006(11)
C8 0.041(7) 0.123(15) 0.064(10) 0.000(10) 0.011(7) -0.013(9)
C10 0.087(12) 0.091(13) 0.058(10) -0.020(9) 0.011(9) 0.023(10)
C18 0.072(10) 0.055(9) 0.070(10) -0.015(8) 0.007(8) 0.017(8)
C17 0.063(9) 0.059(10) 0.063(10) -0.002(8) 0.016(8) 0.012(8)
C9 0.104(14) 0.066(12) 0.084(14) -0.011(10) -0.006(11) -0.024(10)
C14 0.070(9) 0.052(9) 0.063(10) -0.003(8) -0.014(8) -0.004(7)
C7 0.072(10) 0.081(12) 0.072(12) 0.009(10) -0.013(9) 0.020(9)

loop_
_atom_type_symbol
_atom_type_description
_atom_type_scat_dispersion_real
_atom_type_scat_dispersion_imag
_atom_type_scat_source
C C 0.0181 0.0091 'International Tables Vol C Tables 4.2.6.8 and 6.1.1.4'
H H 0.0000 0.0000 'International Tables Vol C Tables 4.2.6.8 and 6.1.1.4'
N N 0.0311 0.0180 'International Tables Vol C Tables 4.2.6.8 and 6.1.1.4'
S S 0.3331 0.5567 'International Tables Vol C Tables 4.2.6.8 and 6.1.1.4'
Ta Ta -5.7959 5.2718 'International Tables Vol C Tables 4.2.6.8 and 6.1.1.4'

loop_
_geom_angle_atom_site_label_1
_geom_angle_atom_site_label_2
_geom_angle_atom_site_label_3
_geom_angle
_geom_angle_site_symmetry_1
_geom_angle_site_symmetry_3
_geom_angle_publ_flag
N2 Ta1 N1 72.3(4) . . ?
N2 Ta1 C1 148.8(4) . . ?
N1 Ta1 C1 76.5(4) . . ?
N2 Ta1 S3 83.4(3) . . ?
N1 Ta1 S3 134.3(3) . . ?
C1 Ta1 S3 119.4(3) . . ?
N2 Ta1 C2 139.3(4) . . ?
N1 Ta1 C2 82.8(5) . . ?
C1 Ta1 C2 33.3(5) . . ?
S3 Ta1 C2 135.3(4) . . ?
N2 Ta1 C3 142.4(5) . . ?
N1 Ta1 C3 115.2(5) . . ?
C1 Ta1 C3 55.1(5) . . ?
S3 Ta1 C3 107.8(4) . . ?
C2 Ta1 C3 33.1(5) . . ?
N2 Ta1 S4 77.4(3) . . ?
N1 Ta1 S4 148.0(3) . . ?
C1 Ta1 S4 133.3(4) . . ?
S3 Ta1 S4 49.31(14) . . ?
C2 Ta1 S4 115.4(4) . . ?
C3 Ta1 S4 83.4(4) . . ?
N2 Ta1 C5 162.3(4) . . ?
N1 Ta1 C5 105.1(5) . . ?
C1 Ta1 C5 33.6(5) . . ?
S3 Ta1 C5 86.7(3) . . ?
C2 Ta1 C5 55.2(5) . . ?
C3 Ta1 C5 55.0(5) . . ?
S4 Ta1 C5 106.9(4) . . ?
N2 Ta1 C4 156.5(4) . . ?
N1 Ta1 C4 130.8(4) . . ?
C1 Ta1 C4 54.5(5) . . ?
S3 Ta1 C4 80.9(4) . . ?
C2 Ta1 C4 54.4(5) . . ?
C3 Ta1 C4 32.9(5) . . ?
S4 Ta1 C4 79.2(4) . . ?
C5 Ta1 C4 32.6(5) . . ?
N2 Ta1 S1 82.7(3) . . ?
N1 Ta1 S1 62.7(3) . . ?
C1 Ta1 S1 82.6(4) . . ?
S3 Ta1 S1 76.49(13) . . ?
C2 Ta1 S1 114.0(4) . . ?
C3 Ta1 S1 134.4(4) . . ?
S4 Ta1 S1 123.57(13) . . ?
C5 Ta1 S1 80.7(4) . . ?
C4 Ta1 S1 110.2(4) . . ?
N2 Ta1 S2 63.3(3) . . ?
N1 Ta1 S2 78.6(3) . . ?
C1 Ta1 S2 111.2(3) . . ?
S3 Ta1 S2 123.79(13) . . ?
C2 Ta1 S2 80.9(4) . . ?
C3 Ta1 S2 81.6(4) . . ?
S4 Ta1 S2 78.69(12) . . ?
C5 Ta1 S2 134.2(3) . . ?
C4 Ta1 S2 112.5(4) . . ?
S1 Ta1 S2 134.97(11) . . ?
C20 S1 Ta1 83.3(5) . . ?
C11 S2 Ta1 81.1(5) . . ?
S4 S3 Ta1 65.68(14) . . ?
S3 S4 Ta1 65.02(14) . . ?
C20 N1 C16 118.2(12) . . ?
C20 N1 Ta1 104.2(8) . . ?
C16 N1 Ta1 137.5(10) . . ?
C15 N2 C11 119.3(13) . . ?
C15 N2 Ta1 135.7(10) . . ?
C11 N2 Ta1 105.0(9) . . ?
C2 C1 C5 107.9(13) . . ?
C2 C1 C7 127.1(14) . . ?
C5 C1 C7 123.9(14) . . ?
C2 C1 Ta1 73.6(8) . . ?
C5 C1 Ta1 74.3(8) . . ?
C7 C1 Ta1 127.3(11) . . ?
N2 C11 C12 121.0(13) . . ?
N2 C11 S2 110.5(10) . . ?
C12 C11 S2 128.5(11) . . ?
C13 C12 C11 118.9(14) . . ?
C13 C12 H12 120.6 . . ?
C11 C12 H12 120.6 . . ?
N1 C16 C17 122.0(14) . . ?
N1 C16 H16 119.0 . . ?
C17 C16 H16 119.0 . . ?
C4 C5 C1 107.3(13) . . ?
C4 C5 C6 126.0(15) . . ?
C1 C5 C6 126.5(15) . . ?
C4 C5 Ta1 74.9(8) . . ?
C1 C5 Ta1 72.1(8) . . ?
C6 C5 Ta1 123.2(11) . . ?
C20 C19 C18 118.4(15) . . ?
C20 C19 H19 120.8 . . ?
C18 C19 H19 120.8 . . ?
C5 C4 C3 108.5(13) . . ?
C5 C4 C10 125.4(15) . . ?
C3 C4 C10 125.8(16) . . ?
C5 C4 Ta1 72.5(8) . . ?
C3 C4 Ta1 71.5(8) . . ?
C10 C4 Ta1 126.6(11) . . ?
C2 C3 C4 107.9(13) . . ?
C2 C3 C9 126.1(15) . . ?
C4 C3 C9 125.3(16) . . ?
C2 C3 Ta1 73.4(8) . . ?
C4 C3 Ta1 75.5(9) . . ?
C9 C3 Ta1 124.8(12) . . ?
C12 C13 C14 120.0(14) . . ?
C12 C13 H13 120.0 . . ?
C14 C13 H13 120.0 . . ?
N2 C15 C14 121.6(15) . . ?
N2 C15 H15 119.2 . . ?
C14 C15 H15 119.2 . . ?
C3 C2 C1 108.2(12) . . ?
C3 C2 C8 126.6(15) . . ?
C1 C2 C8 124.6(15) . . ?
C3 C2 Ta1 73.5(8) . . ?
C1 C2 Ta1 73.1(8) . . ?
C8 C2 Ta1 125.7(11) . . ?
N1 C20 C19 122.6(14) . . ?
N1 C20 S1 109.8(10) . . ?
C19 C20 S1 127.6(12) . . ?
C5 C6 H6A 109.5 . . ?
C5 C6 H6B 109.5 . . ?
H6A C6 H6B 109.5 . . ?
C5 C6 H6C 109.5 . . ?
H6A C6 H6C 109.5 . . ?
H6B C6 H6C 109.5 . . ?
C2 C8 H8A 109.5 . . ?
C2 C8 H8B 109.5 . . ?
H8A C8 H8B 109.5 . . ?
C2 C8 H8C 109.5 . . ?
H8A C8 H8C 109.5 . . ?
H8B C8 H8C 109.5 . . ?
C4 C10 H10A 109.5 . . ?
C4 C10 H10B 109.5 . . ?
H10A C10 H10B 109.5 . . ?
C4 C10 H10C 109.5 . . ?
H10A C10 H10C 109.5 . . ?
H10B C10 H10C 109.5 . . ?
C17 C18 C19 119.1(14) . . ?
C17 C18 H18 120.5 . . ?
C19 C18 H18 120.5 . . ?
C16 C17 C18 119.8(14) . . ?
C16 C17 H17 120.1 . . ?
C18 C17 H17 120.1 . . ?
C3 C9 H9A 109.5 . . ?
C3 C9 H9B 109.5 . . ?
H9A C9 H9B 109.5 . . ?
C3 C9 H9C 109.5 . . ?
H9A C9 H9C 109.5 . . ?
H9B C9 H9C 109.5 . . ?
C15 C14 C13 119.3(15) . . ?
C15 C14 H14 120.4 . . ?
C13 C14 H14 120.4 . . ?
C1 C7 H7A 109.5 . . ?
C1 C7 H7B 109.5 . . ?
H7A C7 H7B 109.5 . . ?
C1 C7 H7C 109.5 . . ?
H7A C7 H7C 109.5 . . ?
H7B C7 H7C 109.5 . . ?

loop_
_geom_bond_atom_site_label_1
_geom_bond_atom_site_label_2
_geom_bond_distance
_geom_bond_site_symmetry_2
_geom_bond_publ_flag
Ta1 N2 2.223(12) . ?
Ta1 N1 2.290(11) . ?
Ta1 C1 2.463(13) . ?
Ta1 S3 2.466(3) . ?
Ta1 C2 2.469(14) . ?
Ta1 C3 2.471(14) . ?
Ta1 S4 2.479(4) . ?
Ta1 C5 2.492(14) . ?
Ta1 C4 2.522(14) . ?
Ta1 S1 2.564(4) . ?
Ta1 S2 2.596(3) . ?
S1 C20 1.743(15) . ?
S2 C11 1.731(15) . ?
S3 S4 2.063(6) . ?
N1 C20 1.346(17) . ?
N1 C16 1.350(18) . ?
N2 C15 1.354(18) . ?
N2 C11 1.358(17) . ?
C1 C2 1.41(2) . ?
C1 C5 1.43(2) . ?
C1 C7 1.49(2) . ?
C11 C12 1.39(2) . ?
C12 C13 1.37(2) . ?
C12 H12 0.9300 . ?
C16 C17 1.37(2) . ?
C16 H16 0.9300 . ?
C5 C4 1.41(2) . ?
C5 C6 1.49(2) . ?
C19 C20 1.38(2) . ?
C19 C18 1.38(2) . ?
C19 H19 0.9300 . ?
C4 C3 1.42(2) . ?
C4 C10 1.50(2) . ?
C3 C2 1.41(2) . ?
C3 C9 1.50(2) . ?
C13 C14 1.38(2) . ?
C13 H13 0.9300 . ?
C15 C14 1.37(2) . ?
C15 H15 0.9300 . ?
C2 C8 1.50(2) . ?
C6 H6A 0.9600 . ?
C6 H6B 0.9600 . ?
C6 H6C 0.9600 . ?
C8 H8A 0.9600 . ?
C8 H8B 0.9600 . ?
C8 H8C 0.9600 . ?
C10 H10A 0.9600 . ?
C10 H10B 0.9600 . ?
C10 H10C 0.9600 . ?
C18 C17 1.38(2) . ?
C18 H18 0.9300 . ?
C17 H17 0.9300 . ?
C9 H9A 0.9600 . ?
C9 H9B 0.9600 . ?
C9 H9C 0.9600 . ?
C14 H14 0.9300 . ?
C7 H7A 0.9600 . ?
C7 H7B 0.9600 . ?
C7 H7C 0.9600 . ?

loop_
_geom_torsion_atom_site_label_1
_geom_torsion_atom_site_label_2
_geom_torsion_atom_site_label_3
_geom_torsion_atom_site_label_4
_geom_torsion
_geom_torsion_site_symmetry_1
_geom_torsion_site_symmetry_2
_geom_torsion_site_symmetry_3
_geom_torsion_site_symmetry_4
_geom_torsion_publ_flag
C15 N2 C11 C12 -1.5(18) . . . . ?
Ta1 N2 C11 C12 177.1(10) . . . . ?
C15 N2 C11 S2 177.9(10) . . . . ?
Ta1 N2 C11 S2 -3.5(9) . . . . ?
Ta1 S2 C11 N2 2.9(8) . . . . ?
Ta1 S2 C11 C12 -177.8(13) . . . . ?
N2 C11 C12 C13 2(2) . . . . ?
S2 C11 C12 C13 -177.7(11) . . . . ?
C20 N1 C16 C17 -1(2) . . . . ?
Ta1 N1 C16 C17 -176.2(11) . . . . ?
C2 C1 C5 C4 -0.7(16) . . . . ?
C7 C1 C5 C4 168.0(14) . . . . ?
Ta1 C1 C5 C4 -67.2(10) . . . . ?
C2 C1 C5 C6 -175.0(15) . . . . ?
C7 C1 C5 C6 -6(2) . . . . ?
Ta1 C1 C5 C6 118.5(16) . . . . ?
C2 C1 C5 Ta1 66.5(10) . . . . ?
C7 C1 C5 Ta1 -124.8(15) . . . . ?
C1 C5 C4 C3 2.5(16) . . . . ?
C6 C5 C4 C3 176.8(15) . . . . ?
Ta1 C5 C4 C3 -62.9(10) . . . . ?
C1 C5 C4 C10 -171.7(15) . . . . ?
C6 C5 C4 C10 3(3) . . . . ?
Ta1 C5 C4 C10 122.9(16) . . . . ?
C1 C5 C4 Ta1 65.3(10) . . . . ?
C6 C5 C4 Ta1 -120.3(16) . . . . ?
C5 C4 C3 C2 -3.3(17) . . . . ?
C10 C4 C3 C2 170.9(15) . . . . ?
Ta1 C4 C3 C2 -66.8(10) . . . . ?
C5 C4 C3 C9 -173.9(16) . . . . ?
C10 C4 C3 C9 0(3) . . . . ?
Ta1 C4 C3 C9 122.6(16) . . . . ?
C5 C4 C3 Ta1 63.5(11) . . . . ?
C10 C4 C3 Ta1 -122.3(16) . . . . ?
C11 C12 C13 C14 0(2) . . . . ?
C11 N2 C15 C14 0(2) . . . . ?
Ta1 N2 C15 C14 -177.8(11) . . . . ?
C4 C3 C2 C1 2.9(17) . . . . ?
C9 C3 C2 C1 173.3(15) . . . . ?
Ta1 C3 C2 C1 -65.4(10) . . . . ?
C4 C3 C2 C8 -169.1(15) . . . . ?
C9 C3 C2 C8 1(3) . . . . ?
Ta1 C3 C2 C8 122.6(16) . . . . ?
C4 C3 C2 Ta1 68.3(10) . . . . ?
C9 C3 C2 Ta1 -121.2(16) . . . . ?
C5 C1 C2 C3 -1.3(16) . . . . ?
C7 C1 C2 C3 -169.6(14) . . . . ?
Ta1 C1 C2 C3 65.7(10) . . . . ?
C5 C1 C2 C8 170.9(14) . . . . ?
C7 C1 C2 C8 3(2) . . . . ?
Ta1 C1 C2 C8 -122.1(15) . . . . ?
C5 C1 C2 Ta1 -67.0(10) . . . . ?
C7 C1 C2 Ta1 124.8(15) . . . . ?
C16 N1 C20 C19 1(2) . . . . ?
Ta1 N1 C20 C19 177.5(13) . . . . ?
C16 N1 C20 S1 -177.6(11) . . . . ?
Ta1 N1 C20 S1 -0.6(10) . . . . ?
C18 C19 C20 N1 0(2) . . . . ?
C18 C19 C20 S1 177.3(12) . . . . ?
Ta1 S1 C20 N1 0.5(9) . . . . ?
Ta1 S1 C20 C19 -177.5(15) . . . . ?
C20 C19 C18 C17 0(2) . . . . ?
N1 C16 C17 C18 0(2) . . . . ?
C19 C18 C17 C16 0(3) . . . . ?
N2 C15 C14 C13 1(2) . . . . ?
C12 C13 C14 C15 -1(2) . . . . ?
